data_2014100
loop_
_publ_author_name
'Schwendtner, Karolina'
'Kolitsch, Uwe'

_publ_section_title
;
 Alkali scandium arsenates. I. The framework structures of
 KSc(HAsO~4~)~2~ and RbScAs~2~O~7~
;
_journal_issue 9
_journal_name_full 'Acta Crystallographica Section C'
_journal_page_first i79
_journal_page_last i83
_journal_paper_doi 10.1107/S0108270104015938
_journal_volume 60
_journal_year 2004
_chemical_formula_iupac 'K1 Sc1 (H1 As1 O4)2'
_chemical_formula_structural 'K1 Sc1 (H1 As1 O4)2'
_chemical_formula_sum 'As2 H2 K O8 Sc'
_chemical_formula_weight 363.92
_chemical_name_common
;
potassium scandium hydrogen arsenate
;
_chemical_name_systematic
;
potassium scandium hydrogen arsenate(V)
;
_space_group_IT_number 15
_symmetry_cell_setting monoclinic
_symmetry_space_group_name_Hall '-C 2yc'
_symmetry_space_group_name_H-M 'C 1 2/c 1'
_atom_sites_solution_hydrogens difmap
_atom_sites_solution_primary direct
_atom_sites_solution_secondary difmap
_cell_angle_alpha 90.00
_cell_angle_beta 109.37(3)
_cell_angle_gamma 90.00
_cell_formula_units_Z 4
_cell_length_a 8.349(2)
_cell_length_b 10.590(2)
_cell_length_c 9.189(2)
_cell_measurement_reflns_used 1459
_cell_measurement_temperature 293(2)
_cell_measurement_theta_max 32.577
_cell_measurement_theta_min 2.037
_cell_volume 766.5(3)
_computing_cell_refinement 'HKL SCALEPACK (Otwinowski & Minor 1997)'
_computing_data_collection 'COLLECT (Nonius, 2003)'
_computing_data_reduction 'HKL DENZO (Otwinowski & Minor, 1997) and SCALEPACK'
_computing_molecular_graphics 'DIAMOND (Pennington, 1999) and ORTEP-3 for Windows (Farrugia, 1997)'
_computing_publication_material SHELXL97
_computing_structure_refinement 'SHELXL97 (Sheldrick, 1997)'
_computing_structure_solution 'SHELXS97 (Sheldrick, 1997)'
_diffrn_ambient_temperature 293(2)
_diffrn_measured_fraction_theta_full 1.000
_diffrn_measured_fraction_theta_max 1.000
_diffrn_measurement_device_type 'Nonius KappaCCD'
_diffrn_measurement_method '\y and \w scans'
_diffrn_radiation_monochromator graphite
_diffrn_radiation_source 'fine-focus sealed tube'
_diffrn_radiation_type MoK\a
_diffrn_radiation_wavelength 0.71073
_diffrn_reflns_av_R_equivalents 0.0086
_diffrn_reflns_av_sigmaI/netI 0.0138
_diffrn_reflns_limit_h_max 12
_diffrn_reflns_limit_h_min -12
_diffrn_reflns_limit_k_max 16
_diffrn_reflns_limit_k_min -16
_diffrn_reflns_limit_l_max 13
_diffrn_reflns_limit_l_min -13
_diffrn_reflns_number 2720
_diffrn_reflns_theta_full 32.55
_diffrn_reflns_theta_max 32.55
_diffrn_reflns_theta_min 3.22
_diffrn_standards_decay_% 0
_diffrn_standards_interval_time 0
_diffrn_standards_number 0
_exptl_absorpt_coefficient_mu 10.078
_exptl_absorpt_correction_T_max 0.4323
_exptl_absorpt_correction_T_min 0.2954
_exptl_absorpt_correction_type multi-scan
_exptl_absorpt_process_details '(HKL SCALEPACK; Otwinowski & Minor, 1997)'
_exptl_crystal_colour colorless
_exptl_crystal_density_diffrn 3.154
_exptl_crystal_density_method 'not measured'
_exptl_crystal_description 'irregular fragment'
_exptl_crystal_F_000 688
_exptl_crystal_size_max 0.16
_exptl_crystal_size_mid 0.13
_exptl_crystal_size_min 0.10
_refine_diff_density_max 1.163
_refine_diff_density_min -0.416
_refine_ls_extinction_coef 0.0025(2)
_refine_ls_extinction_expression Fc^*^=kFc[1+0.001xFc^2^\l^3^/sin(2\q)]^-1/4^
_refine_ls_extinction_method SHELXL97
_refine_ls_goodness_of_fit_ref 1.157
_refine_ls_hydrogen_treatment refall
_refine_ls_matrix_type full
_refine_ls_number_parameters 62
_refine_ls_number_reflns 1392
_refine_ls_number_restraints 0
_refine_ls_restrained_S_all 1.157
_refine_ls_R_factor_all 0.0150
_refine_ls_R_factor_gt 0.0142
_refine_ls_shift/su_max 0.001
_refine_ls_shift/su_mean 0.000
_refine_ls_structure_factor_coef Fsqd
_refine_ls_weighting_details 'calc w=1/[\s^2^(Fo^2^)+(0.016P)^2^+1.3P] where P=(Fo^2^+2Fc^2^)/3'
_refine_ls_weighting_scheme calc
_refine_ls_wR_factor_gt 0.0388
_refine_ls_wR_factor_ref 0.0391
_reflns_number_gt 1352
_reflns_number_total 1392
_reflns_threshold_expression I>2\s(I)
_cod_data_source_file bc1052.cif
_cod_data_source_block I
_cod_original_sg_symbol_H-M 'C 2/c'
_cod_original_formula_sum 'As2 H2 K1 O8 Sc1'
_cod_database_code 2014100
_cod_database_fobs_code 2014100

loop_
_symmetry_equiv_pos_as_xyz
'x, y, z'
'-x, y, -z+1/2'
'x+1/2, y+1/2, z'
'-x+1/2, y+1/2, -z+1/2'
'-x, -y, -z'
'x, -y, z-1/2'
'-x+1/2, -y+1/2, -z'
'x+1/2, -y+1/2, z-1/2'

loop_
_atom_site_label
_atom_site_fract_x
_atom_site_fract_y
_atom_site_fract_z
_atom_site_U_iso_or_equiv
_atom_site_adp_type
_atom_site_calc_flag
_atom_site_refinement_flags
_atom_site_occupancy
_atom_site_disorder_assembly
_atom_site_disorder_group
_atom_site_type_symbol
K 0.2500 0.2500 0.0000 0.03447(15) Uani d S 1 . . K
Sc 0.0000 0.13851(3) 0.2500 0.00719(7) Uani d S 1 . . Sc
As 0.274921(16) 0.400932(12) 0.360826(14) 0.00846(5) Uani d . 1 . . As
O1 0.18456(14) 0.27213(10) 0.26526(12) 0.0157(2) Uani d . 1 . . O
O2 0.31637(14) 0.49688(11) 0.23319(12) 0.0159(2) Uani d . 1 . . O
O3 0.44593(13) 0.36332(10) 0.51042(11) 0.01262(18) Uani d . 1 . . O
O4 0.13381(16) 0.48085(14) 0.42883(14) 0.0228(2) Uani d . 1 . . O
H 0.165(4) 0.478(3) 0.513(4) 0.050(9) Uiso d . 1 . . H

loop_
_atom_site_aniso_label
_atom_site_aniso_U_11
_atom_site_aniso_U_22
_atom_site_aniso_U_33
_atom_site_aniso_U_12
_atom_site_aniso_U_13
_atom_site_aniso_U_23
K 0.0454(3) 0.0410(3) 0.0271(3) -0.0184(3) 0.0256(3) -0.0098(2)
Sc 0.00793(14) 0.00655(14) 0.00673(13) 0.000 0.00195(10) 0.000
As 0.00995(8) 0.00866(7) 0.00648(7) -0.00193(4) 0.00231(5) 0.00001(4)
O1 0.0191(5) 0.0134(4) 0.0153(4) -0.0095(4) 0.0065(4) -0.0050(4)
O2 0.0179(5) 0.0165(5) 0.0103(4) -0.0088(4) 0.0007(3) 0.0055(4)
O3 0.0135(4) 0.0160(4) 0.0067(4) 0.0016(4) 0.0012(3) 0.0009(3)
O4 0.0191(5) 0.0347(7) 0.0139(5) 0.0108(5) 0.0044(4) -0.0040(5)

loop_
_atom_type_symbol
_atom_type_description
_atom_type_scat_dispersion_real
_atom_type_scat_dispersion_imag
_atom_type_scat_source
O O 0.0106 0.0060 'International Tables Vol C Tables 4.2.6.8 and 6.1.1.4'
K K 0.2009 0.2494 'International Tables Vol C Tables 4.2.6.8 and 6.1.1.4'
Sc Sc 0.2519 0.3716 'International Tables Vol C Tables 4.2.6.8 and 6.1.1.4'
As As 0.0499 2.0058 'International Tables Vol C Tables 4.2.6.8 and 6.1.1.4'
H H 0.0000 0.0000 'International Tables Vol C Tables 4.2.6.8 and 6.1.1.4'

loop_
_geom_angle_atom_site_label_1
_geom_angle_atom_site_label_2
_geom_angle_atom_site_label_3
_geom_angle_site_symmetry_1
_geom_angle_site_symmetry_3
_geom_angle
_geom_angle_publ_flag
O1 Sc O1 . 2 93.35(7) no
O1 Sc O3 . 7_556 92.24(5) no
O1 Sc O3 2 7_556 88.48(5) no
O1 Sc O3 . 8_455 88.48(5) no
O1 Sc O3 2 8_455 92.24(5) no
O3 Sc O3 7_556 8_455 178.95(6) no
O1 Sc O2 . 3_445 178.08(5) no
O1 Sc O2 2 3_445 88.53(5) no
O3 Sc O2 7_556 3_445 88.20(5) no
O3 Sc O2 8_455 3_445 91.05(5) no
O1 Sc O2 . 4_545 88.53(5) no
O1 Sc O2 2 4_545 178.08(5) no
O3 Sc O2 7_556 4_545 91.05(5) no
O3 Sc O2 8_455 4_545 88.20(5) no
O2 Sc O2 3_445 4_545 89.59(7) no
O1 As O3 . . 110.72(6) no
O1 As O2 . . 106.94(6) no
O3 As O2 . . 113.78(5) no
O1 As O4 . . 110.42(6) no
O3 As O4 . . 108.59(6) no
O2 As O4 . . 106.30(7) no
As O4 H . . 109(3) no

loop_
_geom_bond_atom_site_label_1
_geom_bond_atom_site_label_2
_geom_bond_site_symmetry_2
_geom_bond_distance
_geom_bond_publ_flag
K O1 7 2.6792(12) yes
K O1 . 2.6792(12) no
K O3 2_655 2.8382(12) yes
K O3 8_455 2.8382(12) no
K O4 6_565 3.0120(16) yes
K O4 4_545 3.0120(16) no
K O2 . 3.3085(13) yes
K O2 7 3.3085(13) no
Sc O1 . 2.0623(11) yes
Sc O1 2 2.0623(11) no
Sc O3 7_556 2.0956(11) yes
Sc O3 8_455 2.0956(11) no
Sc O2 3_445 2.1134(11) yes
Sc O2 4_545 2.1134(11) no
As O1 . 1.6618(11) yes
As O3 . 1.6688(12) yes
As O2 . 1.6724(10) yes
As O4 . 1.7272(12) yes
O4 H . 0.73(3) no

loop_
_geom_hbond_atom_site_label_D
_geom_hbond_atom_site_label_H
_geom_hbond_atom_site_label_A
_geom_hbond_site_symmetry_A
_geom_hbond_distance_DH
_geom_hbond_distance_HA
_geom_hbond_distance_DA
_geom_hbond_angle_DHA
_geom_hbond_publ_flag
O4 H O2 6_566 0.73(3) 2.01(3) 2.7153(18) 161(3) yes
